data_4132204
loop_
_publ_author_name
'Na, Hanah'
'Teets, Thomas S.'

_publ_section_title
;
 Highly Luminescent Cyclometalated Iridium Complexes Generated by
 Nucleophilic Addition to Coordinated Isocyanides.
;
_journal_issue 20
_journal_name_full 'Journal of the American Chemical Society'
_journal_page_first 6353
_journal_page_last 6360
_journal_paper_doi 10.1021/jacs.8b02416
_journal_volume 140
_journal_year 2018
_chemical_formula_sum 'C36 H27.5 Cl2.5 Ir N5 O2 S2'
_chemical_formula_weight 907.07
_space_group_crystal_system monoclinic
_space_group_IT_number 9
_space_group_name_Hall 'C -2yc'
_space_group_name_H-M_alt 'C 1 c 1'
_atom_sites_solution_hydrogens mixed
_audit_creation_method SHELXL-2014/7
_cell_angle_alpha 90
_cell_angle_beta 130.05
_cell_angle_gamma 90
_cell_formula_units_Z 4
_cell_length_a 23.9379(10)
_cell_length_b 11.9202(5)
_cell_length_c 15.6551(12)
_cell_measurement_reflns_used 6963
_cell_measurement_temperature 123(2)
_cell_measurement_theta_max 27.53
_cell_measurement_theta_min 2.60
_cell_volume 3419.5(3)
_computing_cell_refinement 'Bruker SAINT'
_computing_data_collection 'Bruker APEX2'
_computing_data_reduction 'Bruker SAINT'
_computing_molecular_graphics 'Bruker SHELXTL'
_computing_publication_material 'Bruker SHELXTL'
_computing_structure_refinement 'SHELXL-2014/7 (Sheldrick, 2014)'
_computing_structure_solution 'SHELXS-97 (Sheldrick 2008)'
_diffrn_ambient_temperature 123(2)
_diffrn_measured_fraction_theta_full 0.999
_diffrn_measured_fraction_theta_max 0.997
_diffrn_measurement_device_type 'Bruker APEX-II CCD'
_diffrn_measurement_method '\f and \w scans'
_diffrn_radiation_type MoK\a
_diffrn_radiation_wavelength 0.71073
_diffrn_reflns_av_R_equivalents 0.0226
_diffrn_reflns_av_unetI/netI 0.0471
_diffrn_reflns_Laue_measured_fraction_full 0.999
_diffrn_reflns_Laue_measured_fraction_max 0.997
_diffrn_reflns_limit_h_max 31
_diffrn_reflns_limit_h_min -20
_diffrn_reflns_limit_k_max 15
_diffrn_reflns_limit_k_min -15
_diffrn_reflns_limit_l_max 18
_diffrn_reflns_limit_l_min -20
_diffrn_reflns_number 10379
_diffrn_reflns_point_group_measured_fraction_full 0.707
_diffrn_reflns_point_group_measured_fraction_max 0.685
_diffrn_reflns_theta_full 25.242
_diffrn_reflns_theta_max 27.552
_diffrn_reflns_theta_min 2.038
_exptl_absorpt_coefficient_mu 4.264
_exptl_absorpt_correction_T_max 0.7456
_exptl_absorpt_correction_T_min 0.5850
_exptl_absorpt_correction_type multi-scan
_exptl_absorpt_process_details sadabs
_exptl_crystal_colour orange
_exptl_crystal_density_diffrn 1.762
_exptl_crystal_description needle
_exptl_crystal_F_000 1784
_exptl_crystal_size_max 0.300
_exptl_crystal_size_mid 0.070
_exptl_crystal_size_min 0.060
_refine_diff_density_max 0.911
_refine_diff_density_min -0.802
_refine_diff_density_rms 0.081
_refine_ls_abs_structure_details
; 
 Classical Flack method preferred over Parsons because s.u. lower. 
;
_refine_ls_abs_structure_Flack 0.005(5)
_refine_ls_extinction_method none
_refine_ls_goodness_of_fit_ref 0.923
_refine_ls_hydrogen_treatment mixed
_refine_ls_matrix_type full
_refine_ls_number_parameters 477
_refine_ls_number_reflns 5415
_refine_ls_number_restraints 101
_refine_ls_restrained_S_all 0.940
_refine_ls_R_factor_all 0.0210
_refine_ls_R_factor_gt 0.0190
_refine_ls_shift/su_max 0.004
_refine_ls_shift/su_mean 0.000
_refine_ls_structure_factor_coef Fsqd
_refine_ls_weighting_details 'w=1/[\s^2^(Fo^2^)] where P=(Fo^2^+2Fc^2^)/3'
_refine_ls_weighting_scheme calc
_refine_ls_wR_factor_gt 0.0407
_refine_ls_wR_factor_ref 0.0413
_reflns_Friedel_coverage 0.374
_reflns_Friedel_fraction_full 0.414
_reflns_Friedel_fraction_max 0.373
_reflns_number_gt 5122
_reflns_number_total 5415
_reflns_threshold_expression 'I > 2\s(I)'
_cod_data_source_file ja8b02416_si_002.cif
_cod_data_source_block 4c
_cod_original_cell_volume 3419.4(3)
_cod_original_sg_symbol_H-M 'C c'
_cod_original_formula_sum 'C36 H27.50 Cl2.50 Ir N5 O2 S2'
_cod_database_code 4132204
_shelx_shelxl_version_number 2014/7
_shelx_space_group_comment
; 
The symmetry employed for this shelxl refinement is uniquely defined 
by the following loop, which should always be used as a source of 
symmetry information in preference to the above space-group names. 
They are only intended as comments. 
;
_shelx_estimated_absorpt_t_min 0.361
_shelx_estimated_absorpt_t_max 0.784

loop_
_space_group_symop_operation_xyz
'x, y, z'
'x, -y, z+1/2'
'x+1/2, y+1/2, z'
'x+1/2, -y+1/2, z+1/2'

loop_
_atom_site_label
_atom_site_type_symbol
_atom_site_fract_x
_atom_site_fract_y
_atom_site_fract_z
_atom_site_U_iso_or_equiv
_atom_site_adp_type
_atom_site_occupancy
_atom_site_site_symmetry_order
_atom_site_calc_flag
_atom_site_refinement_flags_posn
_atom_site_refinement_flags_adp
_atom_site_refinement_flags_occupancy
_atom_site_disorder_assembly
_atom_site_disorder_group
Ir1 Ir 0.00107(2) 0.10048(2) 0.25022(2) 0.01451(4) Uani 1 1 d . . . . .
S1 S 0.23575(6) 0.19908(12) 0.52179(10) 0.0251(3) Uani 1 1 d . . . . .
S2 S -0.20674(7) 0.03169(12) 0.19141(12) 0.0305(3) Uani 1 1 d . . . . .
N1 N 0.1030(2) 0.1714(3) 0.3381(3) 0.0172(8) Uani 1 1 d . . . . .
N2 N -0.0964(2) 0.0334(3) 0.1971(3) 0.0184(8) Uani 1 1 d . . . . .
N3 N -0.0212(2) 0.0483(4) 0.0488(3) 0.0194(9) Uani 1 1 d D . . . .
H3 H -0.014(3) 0.025(4) 0.004(4) 0.023 Uiso 1 1 d D U . . .
N4 N 0.0610(2) -0.0744(3) 0.1872(4) 0.0203(9) Uani 1 1 d D . . . .
H4 H 0.081(3) -0.099(4) 0.254(3) 0.024 Uiso 1 1 d D U . . .
N5 N -0.1780(2) 0.4450(4) -0.0571(4) 0.0289(10) Uani 1 1 d . . . . .
C11 C 0.1307(3) 0.2635(4) 0.3199(4) 0.0171(10) Uani 1 1 d . . . . .
C12 C 0.2030(2) 0.2901(4) 0.4123(4) 0.0194(10) Uani 1 1 d . . . . .
C13 C 0.2401(3) 0.3780(4) 0.4090(4) 0.0255(12) Uani 1 1 d . . . . .
H13 H 0.2892 0.3952 0.4718 0.031 Uiso 1 1 calc R U . . .
C14 C 0.2031(3) 0.4393(5) 0.3117(5) 0.0270(12) Uani 1 1 d . . . . .
H14 H 0.2267 0.5005 0.3076 0.032 Uiso 1 1 calc R U . . .
C15 C 0.1319(3) 0.4126(5) 0.2196(5) 0.0274(12) Uani 1 1 d . . . . .
H15 H 0.1081 0.4554 0.1532 0.033 Uiso 1 1 calc R U . . .
C16 C 0.0945(3) 0.3262(4) 0.2213(4) 0.0239(11) Uani 1 1 d . . . . .
H16 H 0.0456 0.3095 0.1576 0.029 Uiso 1 1 calc R U . . .
C20 C 0.1530(3) 0.1292(4) 0.4397(4) 0.0185(10) Uani 1 1 d . . . . .
C21 C 0.0625(3) -0.0047(4) 0.3880(4) 0.0167(9) Uani 1 1 d . . . . .
C22 C 0.0425(3) -0.1044(4) 0.4100(4) 0.0206(10) Uani 1 1 d . . . . .
H22 H -0.0048 -0.1346 0.3546 0.025 Uiso 1 1 calc R U . . .
C23 C 0.0909(3) -0.1594(4) 0.5116(4) 0.0253(11) Uani 1 1 d . . . . .
H23 H 0.0758 -0.2267 0.5240 0.030 Uiso 1 1 calc R U . . .
C24 C 0.1605(3) -0.1191(4) 0.5952(5) 0.0267(12) Uani 1 1 d . . . . .
H24 H 0.1919 -0.1562 0.6652 0.032 Uiso 1 1 calc R U . . .
C25 C 0.1838(3) -0.0237(4) 0.5755(4) 0.0243(11) Uani 1 1 d . . . . .
H25 H 0.2320 0.0037 0.6308 0.029 Uiso 1 1 calc R U . . .
C26 C 0.1352(3) 0.0316(4) 0.4728(4) 0.0185(10) Uani 1 1 d . . . . .
C30 C -0.1264(3) 0.0896(4) 0.2323(4) 0.0222(11) Uani 1 1 d . . . . .
C31 C -0.0228(3) 0.2088(4) 0.3258(4) 0.0177(10) Uani 1 1 d . . . . .
C32 C -0.0905(3) 0.1874(4) 0.2996(4) 0.0224(10) Uani 1 1 d . . . . .
C33 C -0.1192(3) 0.2570(5) 0.3358(5) 0.0344(13) Uani 1 1 d . . . . .
H33 H -0.1648 0.2402 0.3168 0.041 Uiso 1 1 calc R U . . .
C34 C -0.0800(4) 0.3497(5) 0.3992(6) 0.0422(15) Uani 1 1 d . . . . .
H34 H -0.0986 0.3981 0.4238 0.051 Uiso 1 1 calc R U . . .
C35 C -0.0134(3) 0.3722(5) 0.4270(5) 0.0329(13) Uani 1 1 d . . . . .
H35 H 0.0138 0.4358 0.4717 0.040 Uiso 1 1 calc R U . . .
C36 C 0.0142(3) 0.3033(5) 0.3906(4) 0.0254(11) Uani 1 1 d . . . . .
H36 H 0.0600 0.3213 0.4106 0.030 Uiso 1 1 calc R U . . .
C41 C -0.1367(3) -0.0622(4) 0.1356(4) 0.0204(10) Uani 1 1 d . . . . .
C42 C -0.1990(3) -0.0765(5) 0.1258(4) 0.0264(12) Uani 1 1 d . . . . .
C43 C -0.2451(3) -0.1689(5) 0.0703(5) 0.0371(15) Uani 1 1 d . . . . .
H43 H -0.2868 -0.1783 0.0647 0.044 Uiso 1 1 calc R U . . .
C44 C -0.2285(3) -0.2459(6) 0.0239(5) 0.0359(15) Uani 1 1 d . . . . .
H44 H -0.2583 -0.3103 -0.0129 0.043 Uiso 1 1 calc R U . . .
C45 C -0.1678(3) -0.2294(5) 0.0309(5) 0.0325(13) Uani 1 1 d . . . . .
H45 H -0.1580 -0.2818 -0.0037 0.039 Uiso 1 1 calc R U . . .
C46 C -0.1222(3) -0.1397(5) 0.0863(4) 0.0259(11) Uani 1 1 d . . . . .
H46 H -0.0809 -0.1307 0.0910 0.031 Uiso 1 1 calc R U . . .
C50 C 0.0160(2) 0.0107(4) 0.1553(4) 0.0177(10) Uani 1 1 d . . . . .
C51 C -0.0632(3) 0.1462(4) 0.0171(4) 0.0205(10) Uani 1 1 d . . . . .
C52 C -0.1036(3) 0.1917(5) -0.0891(4) 0.0240(11) Uani 1 1 d . . . . .
H52 H -0.1045 0.1556 -0.1442 0.029 Uiso 1 1 calc R U . . .
C53 C -0.1421(3) 0.2890(5) -0.1141(4) 0.0286(12) Uani 1 1 d . . . . .
H53 H -0.1706 0.3207 -0.1868 0.034 Uiso 1 1 calc R U . . .
C54 C -0.1385(3) 0.3402(4) -0.0314(4) 0.0226(11) Uani 1 1 d . . . . .
C55 C -0.0989(2) 0.2939(4) 0.0752(4) 0.0207(10) Uani 1 1 d . . . . .
H55 H -0.0990 0.3303 0.1291 0.025 Uiso 1 1 calc R U . . .
C56 C -0.0591(2) 0.1947(4) 0.1037(4) 0.0168(9) Uani 1 1 d . . . . .
C61 C 0.0753(3) -0.1355(4) 0.1207(4) 0.0237(11) Uani 1 1 d . . . . .
H61A H 0.0811 -0.0811 0.0791 0.028 Uiso 1 1 calc R U . . .
H61B H 0.0332 -0.1845 0.0659 0.028 Uiso 1 1 calc R U . . .
C62 C 0.1437(3) -0.2060(5) 0.1957(5) 0.0350(13) Uani 1 1 d . . . . .
H62A H 0.1850 -0.1578 0.2515 0.052 Uiso 1 1 calc R U . . .
H62B H 0.1535 -0.2430 0.1506 0.052 Uiso 1 1 calc R U . . .
H62C H 0.1368 -0.2629 0.2334 0.052 Uiso 1 1 calc R U . . .
O1 O -0.2203(2) 0.4784(4) -0.1537(4) 0.0473(11) Uani 1 1 d . . . . .
O2 O -0.1674(2) 0.4975(3) 0.0202(4) 0.0445(11) Uani 1 1 d . . . . .
C1S C 0.0011(8) 0.560(2) 0.2668(12) 0.044(5) Uani 0.5 1 d D U P A 1
H1S H -0.0139 0.4793 0.2474 0.053 Uiso 0.5 1 calc R U P A 1
Cl1S Cl -0.0565(2) 0.6242(3) 0.2908(3) 0.0284(7) Uani 0.5 1 d D U P A 1
Cl2S Cl -0.0020(2) 0.6167(3) 0.1608(4) 0.0547(10) Uani 0.5 1 d D U P A 1
Cl3S Cl 0.0917(4) 0.5618(6) 0.3956(5) 0.0713(17) Uani 0.5 1 d D U P A 1
C2S C -0.0114(9) 0.562(3) 0.243(2) 0.077(7) Uani 0.5 1 d D U P B 2
H2S1 H -0.0168 0.4789 0.2374 0.092 Uiso 0.5 1 calc R U P B 2
H2S2 H -0.0332 0.5923 0.1686 0.092 Uiso 0.5 1 calc R U P B 2
Cl5S Cl 0.0804(4) 0.6000(7) 0.3421(7) 0.102(3) Uani 0.5 1 d D U P B 2
Cl4S Cl -0.0535(9) 0.6206(13) 0.2932(15) 0.220(6) Uani 0.5 1 d D U P B 2

loop_
_atom_site_aniso_label
_atom_site_aniso_U_11
_atom_site_aniso_U_22
_atom_site_aniso_U_33
_atom_site_aniso_U_23
_atom_site_aniso_U_13
_atom_site_aniso_U_12
Ir1 0.01200(7) 0.01792(8) 0.01161(7) 0.00070(13) 0.00668(6) 0.00004(12)
S1 0.0136(6) 0.0311(7) 0.0179(6) 0.0007(6) 0.0043(5) -0.0028(5)
S2 0.0215(7) 0.0396(9) 0.0359(8) 0.0063(7) 0.0210(7) 0.0020(6)
N1 0.0137(19) 0.022(2) 0.015(2) -0.0027(16) 0.0083(18) -0.0023(16)
N2 0.0131(19) 0.027(2) 0.013(2) 0.0053(17) 0.0075(17) 0.0032(17)
N3 0.019(2) 0.026(2) 0.016(2) -0.0019(18) 0.0121(19) -0.0001(17)
N4 0.021(2) 0.022(2) 0.019(2) -0.0015(17) 0.013(2) 0.0025(17)
N5 0.018(2) 0.022(2) 0.031(3) 0.004(2) 0.009(2) -0.0017(18)
C11 0.019(2) 0.017(2) 0.017(2) -0.0020(19) 0.012(2) -0.0002(19)
C12 0.014(2) 0.022(3) 0.017(2) -0.002(2) 0.008(2) 0.0010(19)
C13 0.012(2) 0.033(3) 0.021(3) -0.004(2) 0.006(2) -0.002(2)
C14 0.024(3) 0.029(3) 0.034(3) -0.002(2) 0.021(3) -0.006(2)
C15 0.025(3) 0.033(3) 0.024(3) 0.005(2) 0.016(2) -0.003(2)
C16 0.019(2) 0.030(3) 0.019(3) 0.001(2) 0.010(2) -0.003(2)
C20 0.016(2) 0.021(3) 0.017(2) -0.0014(19) 0.010(2) 0.0014(19)
C21 0.018(2) 0.018(2) 0.017(2) 0.0036(19) 0.012(2) 0.0036(19)
C22 0.021(2) 0.023(3) 0.020(3) 0.003(2) 0.014(2) 0.005(2)
C23 0.032(3) 0.020(3) 0.026(3) 0.006(2) 0.020(3) 0.010(2)
C24 0.027(3) 0.030(3) 0.024(3) 0.009(2) 0.017(3) 0.010(2)
C25 0.017(2) 0.029(3) 0.020(3) 0.003(2) 0.008(2) 0.005(2)
C26 0.016(2) 0.022(3) 0.016(2) 0.0015(19) 0.009(2) 0.0036(19)
C30 0.018(2) 0.031(3) 0.023(3) 0.009(2) 0.015(2) 0.005(2)
C31 0.019(2) 0.023(3) 0.011(2) 0.0058(19) 0.010(2) 0.004(2)
C32 0.025(3) 0.025(3) 0.020(2) 0.003(2) 0.016(2) 0.005(2)
C33 0.033(3) 0.041(4) 0.040(3) 0.002(3) 0.028(3) 0.010(3)
C34 0.055(4) 0.039(4) 0.047(4) -0.005(3) 0.039(4) 0.008(3)
C35 0.043(4) 0.025(3) 0.028(3) -0.005(2) 0.022(3) 0.000(2)
C36 0.027(3) 0.029(3) 0.021(3) 0.002(2) 0.015(2) 0.005(2)
C41 0.017(2) 0.021(3) 0.016(2) 0.006(2) 0.008(2) -0.0005(19)
C42 0.017(2) 0.031(3) 0.024(3) 0.009(2) 0.011(2) 0.000(2)
C43 0.017(3) 0.044(4) 0.037(3) 0.011(3) 0.012(3) -0.009(3)
C44 0.029(4) 0.030(3) 0.036(4) 0.000(3) 0.015(4) -0.011(3)
C45 0.033(3) 0.028(3) 0.031(3) -0.003(2) 0.018(3) -0.006(2)
C46 0.023(3) 0.028(3) 0.023(3) 0.002(2) 0.013(2) -0.004(2)
C50 0.010(2) 0.023(3) 0.019(2) 0.001(2) 0.009(2) -0.0051(19)
C51 0.014(2) 0.027(3) 0.019(2) 0.000(2) 0.010(2) -0.005(2)
C52 0.016(2) 0.037(3) 0.014(2) 0.000(2) 0.008(2) -0.001(2)
C53 0.016(2) 0.042(4) 0.019(3) 0.009(2) 0.007(2) 0.001(2)
C54 0.012(2) 0.019(3) 0.025(3) 0.005(2) 0.007(2) 0.0008(19)
C55 0.015(2) 0.023(3) 0.018(2) 0.000(2) 0.008(2) -0.001(2)
C56 0.010(2) 0.021(3) 0.010(2) 0.0014(19) 0.0025(19) -0.0034(19)
C61 0.026(3) 0.028(3) 0.023(3) -0.004(2) 0.018(2) 0.000(2)
C62 0.029(3) 0.040(4) 0.035(3) -0.001(3) 0.020(3) 0.008(3)
O1 0.039(2) 0.047(3) 0.032(2) 0.022(2) 0.012(2) 0.021(2)
O2 0.044(3) 0.024(2) 0.040(3) 0.000(2) 0.015(2) 0.0066(19)
C1S 0.058(8) 0.059(13) 0.045(9) -0.026(8) 0.046(8) -0.025(9)
Cl1S 0.0397(19) 0.0183(15) 0.0359(17) 0.0026(12) 0.0284(16) -0.0034(12)
Cl2S 0.057(2) 0.056(2) 0.073(3) 0.0381(19) 0.052(2) 0.0242(17)
Cl3S 0.058(3) 0.080(4) 0.059(3) -0.032(3) 0.030(3) -0.035(3)
C2S 0.071(12) 0.087(18) 0.028(10) -0.004(11) 0.012(9) -0.032(12)
Cl5S 0.069(4) 0.129(7) 0.134(7) -0.088(5) 0.077(5) -0.046(4)
Cl4S 0.190(12) 0.238(15) 0.257(16) 0.010(11) 0.155(13) 0.042(10)

loop_
_atom_type_symbol
_atom_type_description
_atom_type_scat_dispersion_real
_atom_type_scat_dispersion_imag
_atom_type_scat_source
C C 0.0033 0.0016 'International Tables Vol C Tables 4.2.6.8 and 6.1.1.4'
H H 0.0000 0.0000 'International Tables Vol C Tables 4.2.6.8 and 6.1.1.4'
N N 0.0061 0.0033 'International Tables Vol C Tables 4.2.6.8 and 6.1.1.4'
O O 0.0106 0.0060 'International Tables Vol C Tables 4.2.6.8 and 6.1.1.4'
S S 0.1246 0.1234 'International Tables Vol C Tables 4.2.6.8 and 6.1.1.4'
Ir Ir -1.4442 7.9887 'International Tables Vol C Tables 4.2.6.8 and 6.1.1.4'
Cl Cl 0.1484 0.1585 'International Tables Vol C Tables 4.2.6.8 and 6.1.1.4'

loop_
_geom_angle_atom_site_label_1
_geom_angle_atom_site_label_2
_geom_angle_atom_site_label_3
_geom_angle
C50 Ir1 N1 90.83(16)
C50 Ir1 C31 171.05(18)
N1 Ir1 C31 90.34(17)
C50 Ir1 N2 100.66(16)
N1 Ir1 N2 166.54(14)
C31 Ir1 N2 79.41(17)
C50 Ir1 C21 95.82(18)
N1 Ir1 C21 79.12(17)
C31 Ir1 C21 93.12(17)
N2 Ir1 C21 92.63(17)
C50 Ir1 C56 78.59(19)
N1 Ir1 C56 101.33(16)
C31 Ir1 C56 92.47(18)
N2 Ir1 C56 87.92(16)
C21 Ir1 C56 174.39(19)
C20 S1 C12 89.7(2)
C42 S2 C30 89.9(2)
C20 N1 C11 111.2(4)
C20 N1 Ir1 114.2(3)
C11 N1 Ir1 134.2(3)
C30 N2 C41 112.1(4)
C30 N2 Ir1 114.1(3)
C41 N2 Ir1 133.7(3)
C50 N3 C51 117.4(4)
C50 N4 C61 127.9(4)
O1 N5 O2 122.1(5)
O1 N5 C54 119.5(5)
O2 N5 C54 118.4(4)
N1 C11 C12 113.5(4)
N1 C11 C16 127.0(4)
C12 C11 C16 119.5(4)
C13 C12 C11 121.7(4)
C13 C12 S1 127.8(4)
C11 C12 S1 110.5(4)
C14 C13 C12 117.8(5)
C13 C14 C15 120.9(5)
C16 C15 C14 122.1(5)
C15 C16 C11 118.1(5)
N1 C20 C26 119.3(4)
N1 C20 S1 115.1(4)
C26 C20 S1 125.6(4)
C22 C21 C26 115.8(4)
C22 C21 Ir1 129.9(4)
C26 C21 Ir1 114.3(3)
C23 C22 C21 121.1(5)
C24 C23 C22 121.9(5)
C23 C24 C25 119.2(5)
C24 C25 C26 119.0(5)
C25 C26 C21 122.9(5)
C25 C26 C20 124.9(5)
C21 C26 C20 112.2(4)
N2 C30 C32 119.0(4)
N2 C30 S2 114.4(4)
C32 C30 S2 126.6(4)
C36 C31 C32 115.6(4)
C36 C31 Ir1 130.1(3)
C32 C31 Ir1 114.1(4)
C33 C32 C31 122.8(5)
C33 C32 C30 124.0(5)
C31 C32 C30 113.2(4)
C34 C33 C32 118.8(5)
C33 C34 C35 119.9(5)
C34 C35 C36 120.9(6)
C31 C36 C35 122.2(5)
C46 C41 N2 128.1(4)
C46 C41 C42 119.1(5)
N2 C41 C42 112.7(4)
C43 C42 C41 121.4(5)
C43 C42 S2 127.7(4)
C41 C42 S2 110.8(4)
C44 C43 C42 118.1(5)
C43 C44 C45 120.1(5)
C46 C45 C44 121.7(6)
C45 C46 C41 119.5(5)
N4 C50 N3 116.5(4)
N4 C50 Ir1 127.5(4)
N3 C50 Ir1 115.8(3)
C52 C51 N3 122.4(4)
C52 C51 C56 123.6(5)
N3 C51 C56 114.0(4)
C53 C52 C51 119.6(5)
C52 C53 C54 118.6(5)
C53 C54 C55 122.0(5)
C53 C54 N5 118.7(4)
C55 C54 N5 119.3(5)
C54 C55 C56 120.9(5)
C55 C56 C51 115.2(4)
C55 C56 Ir1 130.8(4)
C51 C56 Ir1 113.9(4)
N4 C61 C62 110.7(4)
Cl2S C1S Cl3S 110.3(9)
Cl2S C1S Cl1S 117.2(11)
Cl3S C1S Cl1S 107.1(9)
Cl5S C2S Cl4S 104.5(13)

loop_
_geom_bond_atom_site_label_1
_geom_bond_atom_site_label_2
_geom_bond_distance
Ir1 C50 2.041(5)
Ir1 N1 2.060(4)
Ir1 C31 2.064(5)
Ir1 N2 2.068(4)
Ir1 C21 2.075(5)
Ir1 C56 2.084(4)
S1 C20 1.731(5)
S1 C12 1.733(5)
S2 C42 1.731(6)
S2 C30 1.732(5)
N1 C20 1.329(6)
N1 C11 1.402(6)
N2 C30 1.334(6)
N2 C41 1.400(6)
N3 C50 1.364(6)
N3 C51 1.406(7)
N4 C50 1.322(6)
N4 C61 1.480(6)
N5 O1 1.224(6)
N5 O2 1.234(6)
N5 C54 1.459(7)
C11 C12 1.403(6)
C11 C16 1.404(7)
C12 C13 1.395(7)
C13 C14 1.380(8)
C14 C15 1.386(7)
C15 C16 1.376(7)
C20 C26 1.444(7)
C21 C22 1.404(7)
C21 C26 1.417(7)
C22 C23 1.389(7)
C23 C24 1.383(8)
C24 C25 1.385(7)
C25 C26 1.402(7)
C30 C32 1.430(7)
C31 C36 1.387(7)
C31 C32 1.416(7)
C32 C33 1.408(7)
C33 C34 1.373(9)
C34 C35 1.381(9)
C35 C36 1.387(7)
C41 C46 1.384(7)
C41 C42 1.408(7)
C42 C43 1.398(8)
C43 C44 1.379(10)
C44 C45 1.399(8)
C45 C46 1.366(7)
C51 C52 1.387(7)
C51 C56 1.419(6)
C52 C53 1.373(8)
C53 C54 1.384(7)
C54 C55 1.397(7)
C55 C56 1.399(7)
C61 C62 1.514(7)
C1S Cl2S 1.750(15)
C1S Cl3S 1.772(14)
C1S Cl1S 1.817(13)
C2S Cl5S 1.750(16)
C2S Cl4S 1.774(17)
